data_4000514
_journal_name_full 'Chemistry of Materials'
_journal_paper_doi 10.1021/cm050412c
_journal_year 2005
_chemical_formula_sum 'Ge La Se4 Tl'
_chemical_formula_weight 731.71
_chemical_name_common 'Thallium Lanthanum Germanium Selenide'
_space_group_IT_number 61
_symmetry_cell_setting orthorhombic
_symmetry_space_group_name_Hall '-P 2ac 2ab'
_symmetry_space_group_name_H-M 'P b c a'
_cell_angle_alpha 90.00
_cell_angle_beta 90.00
_cell_angle_gamma 90.00
_cell_formula_units_Z 8
_cell_length_a 11.495(2)
_cell_length_b 7.1318(14)
_cell_length_c 19.172(4)
_cell_measurement_temperature 175(5)
_cell_volume 1571.8(5)
_diffrn_ambient_temperature 175(5)
_exptl_crystal_density_diffrn 6.184
_cod_depositor_comments
;
The following automatic conversions were performed:
'_symmetry_cell_setting' value 'Orthorhombic' changed to 'orthorhombic'
according to '/home/saulius/struct/CIF-dictionaries/cif_core.dic'
dictionary named 'cif_core.dic' version 2.4.1 from 2010-06-29.

Automatic conversion script
Id: cif_fix_enum 1527 2010-12-29 10:47:43Z saulius 
;
_cod_database_code 4000514

loop_
_symmetry_equiv_pos_as_xyz
'x, y, z'
'-x+1/2, -y, z+1/2'
'-x, y+1/2, -z+1/2'
'x+1/2, -y+1/2, -z'
'-x, -y, -z'
'x-1/2, y, -z-1/2'
'x, -y-1/2, z-1/2'
'-x-1/2, y-1/2, z'

loop_
_atom_site_label
_atom_site_type_symbol
_atom_site_fract_x
_atom_site_fract_y
_atom_site_fract_z
_atom_site_U_iso_or_equiv
_atom_site_adp_type
_atom_site_occupancy
_atom_site_symmetry_multiplicity
_atom_site_calc_flag
_atom_site_refinement_flags
_atom_site_disorder_assembly
_atom_site_disorder_group
Tl1 Tl 0.25511(5) 0.17009(6) 0.69824(3) 0.01839(14) Uani 1 1 d . . .
La1 La 0.10605(6) 0.22771(8) 0.93408(3) 0.00734(16) Uani 1 1 d . . .
Ge1 Ge 0.94436(10) 0.21601(16) 0.61322(6) 0.0078(3) Uani 1 1 d . . .
Se1 Se 0.20290(10) 0.90774(16) 0.84019(6) 0.0081(3) Uani 1 1 d . . .
Se2 Se 0.40596(10) 0.92778(15) 0.58419(6) 0.0091(2) Uani 1 1 d . . .
Se3 Se 0.35962(10) 0.12390(14) 0.99521(6) 0.0076(3) Uani 1 1 d . . .
Se4 Se 0.00202(10) 0.96741(15) 0.68451(6) 0.0106(3) Uani 1 1 d . . .
